data_4021524
loop_
_publ_author_name
'Devarajulu Sureshkumar'
'Susama Maity'
'Srinivasan Chandrasekaran'

_publ_section_title
;
 Regio- and Stereoselective Synthesis of Aziridino Epoxides from
 Cyclic Dienes
;
_journal_name_full 'Journal of Organic Chemistry'
_journal_page_first 1653
_journal_page_last 1657
_journal_paper_doi 10.1021/jo052357x
_journal_volume 71
_journal_year 2006
_chemical_compound_source 'see text'
_chemical_formula_moiety 'C15 H19 N O3 S'
_chemical_formula_sum 'C15 H19 N O3 S'
_chemical_formula_weight 293.38
_chemical_name_common trnas-aziridino-epoxide
_chemical_name_systematic ?
_space_group_IT_number 61
_space_group_name_Hall '-P 2ac 2ab'
_space_group_name_H-M_alt 'P b c a'
_symmetry_cell_setting orthorhombic
_symmetry_Int_Tables_number 61
_symmetry_space_group_name_Hall '-P 2ac 2ab'
_symmetry_space_group_name_H-M 'P b c a'
_atom_sites_solution_hydrogens geom
_atom_sites_solution_primary direct
_atom_sites_solution_secondary difmap
_cell_angle_alpha 90
_cell_angle_beta 90
_cell_angle_gamma 90
_cell_formula_units_Z 16
_cell_length_a 15.656(4)
_cell_length_b 19.673(5)
_cell_length_c 19.736(5)
_cell_measurement_reflns_used 600
_cell_measurement_temperature 296(2)
_cell_measurement_theta_max 25.00
_cell_measurement_theta_min 1.96
_cell_volume 6079(3)
_computing_cell_refinement SMART
_computing_data_collection 'SMART (Bruker, 1998)'
_computing_data_reduction 'SAINT (Bruker, 1998)'
_computing_molecular_graphics 'Ortep-3 for Windows (Farrugia, 1997) and CAMERON (Watkin et al., 1993)'
_computing_publication_material 'PLATON (Spek, 2003)'
_computing_structure_refinement 'SHELXL-97 (Sheldrick, 1997)'
_computing_structure_solution 'SIR92 (Altomare et al., 1993)'
_diffrn_ambient_temperature 296(2)
_diffrn_measured_fraction_theta_full 1.000
_diffrn_measured_fraction_theta_max 1.000
_diffrn_measurement_device_type 'Bruker SMART CCD area detector'
_diffrn_measurement_method '\f and \w scans'
_diffrn_radiation_monochromator graphite
_diffrn_radiation_source 'fine-focus sealed tube'
_diffrn_radiation_type MoK\a
_diffrn_radiation_wavelength 0.71073
_diffrn_reflns_av_R_equivalents 0.0714
_diffrn_reflns_av_sigmaI/netI 0.0404
_diffrn_reflns_limit_h_max 18
_diffrn_reflns_limit_h_min -18
_diffrn_reflns_limit_k_max 23
_diffrn_reflns_limit_k_min -23
_diffrn_reflns_limit_l_max 23
_diffrn_reflns_limit_l_min -23
_diffrn_reflns_number 41811
_diffrn_reflns_reduction_process
;
;
_diffrn_reflns_theta_full 25.00
_diffrn_reflns_theta_max 25.00
_diffrn_reflns_theta_min 1.96
_exptl_absorpt_coefficient_mu 0.219
_exptl_absorpt_correction_T_max 0.9351
_exptl_absorpt_correction_T_min 0.8883
_exptl_absorpt_correction_type multi-scan
_exptl_absorpt_process_details '(SADABS; Sheldrick, 1997)'
_exptl_crystal_colour colorless
_exptl_crystal_density_diffrn 1.282
_exptl_crystal_density_method 'Not Measured'
_exptl_crystal_description block
_exptl_crystal_F_000 2496
_exptl_crystal_size_max 0.50
_exptl_crystal_size_mid 0.42
_exptl_crystal_size_min 0.31
_refine_diff_density_max 0.227
_refine_diff_density_min -0.197
_refine_diff_density_rms 0.049
_refine_ls_extinction_method none
_refine_ls_goodness_of_fit_ref 1.274
_refine_ls_hydrogen_treatment refall
_refine_ls_matrix_type full
_refine_ls_number_parameters 367
_refine_ls_number_reflns 5349
_refine_ls_number_restraints 0
_refine_ls_restrained_S_all 1.274
_refine_ls_R_factor_all 0.1403
_refine_ls_R_factor_gt 0.1021
_refine_ls_shift/su_max 0.000
_refine_ls_shift/su_mean 0.000
_refine_ls_structure_factor_coef Fsqd
_refine_ls_weighting_details 'calc w=1/[\s^2^(Fo^2^)+(0.0426P)^2^+10.8926P] where P=(Fo^2^+2Fc^2^)/3'
_refine_ls_weighting_scheme calc
_refine_ls_wR_factor_gt 0.1937
_refine_ls_wR_factor_ref 0.2064
_reflns_number_gt 3905
_reflns_number_total 5349
_reflns_threshold_expression I>2sigma(I)
_cod_data_source_file jo052357xsi20051225_012407_12.cif
_cod_depositor_comments
;
The following automatic conversions were performed:
'_symmetry_cell_setting' value 'Orthorhombic' changed to 'orthorhombic'
according to '/home/saulius/struct/CIF-dictionaries/cif_core.dic'
dictionary named 'cif_core.dic' version 2.4.1 from 2010-06-29.

Automatic conversion script
Id: cif_fix_enum 1527 2010-12-29 10:47:43Z saulius 
;
_cod_database_code 4021524

loop_
_symmetry_equiv_pos_site_id
_symmetry_equiv_pos_as_xyz
1 x,y,z
2 1/2-x,-y,1/2+z
3 1/2+x,1/2-y,-z
4 -x,1/2+y,1/2-z
5 -x,-y,-z
6 1/2+x,y,1/2-z
7 1/2-x,1/2+y,z
8 x,1/2-y,1/2+z

loop_
_atom_site_label
_atom_site_type_symbol
_atom_site_fract_x
_atom_site_fract_y
_atom_site_fract_z
_atom_site_U_iso_or_equiv
_atom_site_adp_type
_atom_site_occupancy
_atom_site_symmetry_multiplicity
_atom_site_calc_flag
_atom_site_refinement_flags
S1 S 0.35464(10) 0.11543(7) 0.58899(8) 0.0617(4) Uani 1 1 d .
S2 S 0.10286(11) 0.16268(8) 0.36539(7) 0.0666(5) Uani 1 1 d .
N1 N 0.3436(3) 0.1996(2) 0.5848(2) 0.0570(12) Uani 1 1 d .
N2 N 0.0930(3) 0.1656(2) 0.4493(2) 0.0596(12) Uani 1 1 d .
O1 O 0.1952(2) 0.35918(18) 0.59907(18) 0.0646(10) Uani 1 1 d .
O4 O -0.0554(3) 0.14998(19) 0.60798(19) 0.0673(11) Uani 1 1 d .
O2 O 0.4173(3) 0.10319(19) 0.63971(19) 0.0763(12) Uani 1 1 d .
O3 O 0.2733(3) 0.08288(18) 0.5959(2) 0.0784(12) Uani 1 1 d .
O5 O 0.1627(3) 0.1098(2) 0.3508(2) 0.0839(13) Uani 1 1 d .
C24 C 0.1498(4) 0.2415(3) 0.3483(2) 0.0599(15) Uani 1 1 d .
C9 C 0.3965(4) 0.0968(2) 0.5082(3) 0.0557(14) Uani 1 1 d .
C4 C 0.2821(4) 0.3580(3) 0.6246(3) 0.0569(14) Uani 1 1 d .
C6 C 0.2788(4) 0.2294(3) 0.6307(3) 0.0587(14) Uani 1 1 d .
H6 H 0.2471 0.1969 0.6586 0.070 Uiso 1 1 calc R
C2 C 0.2688(4) 0.2889(2) 0.5137(3) 0.0576(14) Uani 1 1 d .
H2A H 0.3220 0.2868 0.4886 0.069 Uiso 1 1 calc R
H2B H 0.2226 0.2884 0.4809 0.069 Uiso 1 1 calc R
O6 O 0.0211(3) 0.1593(2) 0.33322(19) 0.0835(13) Uani 1 1 d .
C20 C 0.0199(4) 0.2362(3) 0.5396(3) 0.0581(14) Uani 1 1 d .
H20A H -0.0253 0.2699 0.5397 0.070 Uiso 1 1 calc R
H20B H 0.0739 0.2603 0.5379 0.070 Uiso 1 1 calc R
C3 C 0.2659(4) 0.3550(2) 0.5516(3) 0.0532(14) Uani 1 1 d .
C21 C 0.0118(4) 0.1939(3) 0.4771(3) 0.0602(15) Uani 1 1 d .
H21 H -0.0297 0.2099 0.4435 0.072 Uiso 1 1 calc R
C19 C 0.0158(4) 0.1967(3) 0.6050(3) 0.0580(14) Uani 1 1 d .
C1 C 0.2619(4) 0.2260(3) 0.5569(3) 0.0565(14) Uani 1 1 d .
H1 H 0.2203 0.1919 0.5422 0.068 Uiso 1 1 calc R
C16 C 0.0276(4) 0.1197(3) 0.4781(3) 0.0626(15) Uani 1 1 d .
H16 H -0.0050 0.0928 0.4452 0.075 Uiso 1 1 calc R
C18 C 0.0304(4) 0.1230(3) 0.6068(3) 0.0593(15) Uani 1 1 d .
C14 C 0.4831(4) 0.0883(3) 0.5009(3) 0.0591(15) Uani 1 1 d .
H14 H 0.5190 0.0921 0.5382 0.071 Uiso 1 1 calc R
C17 C 0.0505(4) 0.0844(3) 0.5425(3) 0.0682(17) Uani 1 1 d .
H17A H 0.1113 0.0747 0.5418 0.082 Uiso 1 1 calc R
H17B H 0.0207 0.0412 0.5439 0.082 Uiso 1 1 calc R
C12 C 0.4645(5) 0.0704(3) 0.3819(3) 0.0683(17) Uani 1 1 d .
C23 C 0.0274(5) 0.2411(3) 0.6669(3) 0.085(2) Uani 1 1 d .
H23A H -0.0126 0.2780 0.6654 0.127 Uiso 1 1 calc R
H23B H 0.0845 0.2589 0.6676 0.127 Uiso 1 1 calc R
H23C H 0.0178 0.2146 0.7070 0.127 Uiso 1 1 calc R
C13 C 0.5163(4) 0.0740(3) 0.4380(3) 0.0651(16) Uani 1 1 d .
H13 H 0.5747 0.0667 0.4333 0.078 Uiso 1 1 calc R
C28 C 0.1380(5) 0.3617(3) 0.3341(3) 0.0762(18) Uani 1 1 d .
H28 H 0.1050 0.4010 0.3351 0.091 Uiso 1 1 calc R
C5 C 0.3019(4) 0.2951(3) 0.6645(3) 0.0629(16) Uani 1 1 d .
H5A H 0.2718 0.2976 0.7075 0.075 Uiso 1 1 calc R
H5B H 0.3626 0.2946 0.6744 0.075 Uiso 1 1 calc R
C25 C 0.2361(4) 0.2465(3) 0.3353(3) 0.0641(16) Uani 1 1 d .
H25 H 0.2700 0.2077 0.3367 0.077 Uiso 1 1 calc R
C27 C 0.2240(5) 0.3670(3) 0.3191(3) 0.0714(17) Uani 1 1 d .
C10 C 0.3433(4) 0.0922(3) 0.4538(3) 0.0699(17) Uani 1 1 d .
H10 H 0.2847 0.0983 0.4590 0.084 Uiso 1 1 calc R
C8 C 0.2752(4) 0.4161(3) 0.5059(3) 0.0769(19) Uani 1 1 d .
H8A H 0.2302 0.4161 0.4729 0.092 Uiso 1 1 calc R
H8B H 0.3294 0.4142 0.4832 0.092 Uiso 1 1 calc R
H8C H 0.2721 0.4569 0.5325 0.092 Uiso 1 1 calc R
C11 C 0.3775(5) 0.0785(3) 0.3907(3) 0.0776(19) Uani 1 1 d .
H11 H 0.3414 0.0748 0.3535 0.093 Uiso 1 1 calc R
C26 C 0.2726(4) 0.3079(3) 0.3203(3) 0.0712(17) Uani 1 1 d .
H26 H 0.3307 0.3101 0.3108 0.085 Uiso 1 1 calc R
C22 C 0.0564(5) 0.0860(3) 0.6698(3) 0.088(2) Uani 1 1 d .
H22A H 0.0252 0.1038 0.7078 0.106 Uiso 1 1 calc R
H22B H 0.1165 0.0920 0.6772 0.106 Uiso 1 1 calc R
H22C H 0.0440 0.0384 0.6648 0.106 Uiso 1 1 calc R
C29 C 0.0994(4) 0.3000(3) 0.3477(3) 0.0693(17) Uani 1 1 d .
H29 H 0.0411 0.2975 0.3564 0.083 Uiso 1 1 calc R
C7 C 0.3106(4) 0.4217(3) 0.6603(3) 0.0781(19) Uani 1 1 d .
H7A H 0.2797 0.4599 0.6427 0.094 Uiso 1 1 calc R
H7B H 0.3706 0.4283 0.6531 0.094 Uiso 1 1 calc R
H7C H 0.2996 0.4174 0.7080 0.094 Uiso 1 1 calc R
C30 C 0.2646(5) 0.4335(3) 0.3015(3) 0.104(3) Uani 1 1 d .
H30A H 0.3005 0.4480 0.3383 0.124 Uiso 1 1 calc R
H30B H 0.2209 0.4669 0.2938 0.124 Uiso 1 1 calc R
H30C H 0.2984 0.4283 0.2613 0.124 Uiso 1 1 calc R
C15 C 0.5012(5) 0.0550(3) 0.3128(3) 0.095(2) Uani 1 1 d .
H15A H 0.5586 0.0721 0.3102 0.114 Uiso 1 1 calc R
H15B H 0.4669 0.0763 0.2786 0.114 Uiso 1 1 calc R
H15C H 0.5017 0.0067 0.3056 0.114 Uiso 1 1 calc R

loop_
_atom_site_aniso_label
_atom_site_aniso_U_11
_atom_site_aniso_U_22
_atom_site_aniso_U_33
_atom_site_aniso_U_23
_atom_site_aniso_U_13
_atom_site_aniso_U_12
S1 0.0753(11) 0.0394(7) 0.0705(9) 0.0095(7) 0.0031(8) -0.0050(7)
S2 0.0833(12) 0.0686(10) 0.0479(8) -0.0156(7) -0.0118(8) 0.0065(9)
N1 0.071(3) 0.041(2) 0.059(3) 0.007(2) -0.006(2) -0.006(2)
N2 0.074(3) 0.051(3) 0.054(3) -0.005(2) -0.014(2) 0.003(2)
O1 0.067(3) 0.063(2) 0.064(2) -0.0063(19) 0.008(2) 0.008(2)
O4 0.074(3) 0.059(2) 0.069(2) 0.0028(19) 0.004(2) -0.006(2)
O2 0.100(3) 0.063(3) 0.066(2) 0.018(2) -0.011(2) 0.010(2)
O3 0.087(3) 0.048(2) 0.099(3) 0.009(2) 0.019(3) -0.015(2)
O5 0.107(4) 0.066(3) 0.078(3) -0.022(2) -0.001(3) 0.020(3)
C24 0.075(4) 0.071(4) 0.034(3) -0.005(3) -0.008(3) 0.012(3)
C9 0.070(4) 0.029(3) 0.068(4) 0.004(2) -0.004(3) -0.006(3)
C4 0.068(4) 0.049(3) 0.054(3) -0.002(3) 0.002(3) 0.000(3)
C6 0.067(4) 0.052(3) 0.057(3) 0.007(3) 0.002(3) 0.001(3)
C2 0.075(4) 0.050(3) 0.048(3) 0.000(2) -0.010(3) 0.005(3)
O6 0.096(3) 0.096(3) 0.058(2) -0.018(2) -0.026(2) -0.005(3)
C20 0.072(4) 0.045(3) 0.058(3) -0.003(3) 0.002(3) 0.009(3)
C3 0.064(4) 0.046(3) 0.050(3) 0.002(2) -0.007(3) 0.003(3)
C21 0.069(4) 0.054(3) 0.058(3) 0.004(3) -0.008(3) 0.001(3)
C19 0.063(4) 0.051(3) 0.060(3) -0.003(3) 0.005(3) 0.003(3)
C1 0.067(4) 0.043(3) 0.059(3) -0.005(3) -0.006(3) -0.003(3)
C16 0.082(4) 0.051(3) 0.055(3) -0.007(3) -0.014(3) 0.003(3)
C18 0.073(4) 0.045(3) 0.060(3) 0.001(3) -0.007(3) 0.004(3)
C14 0.065(4) 0.043(3) 0.070(4) 0.007(3) -0.011(3) -0.005(3)
C17 0.097(5) 0.039(3) 0.068(4) -0.004(3) -0.005(3) -0.002(3)
C12 0.093(5) 0.042(3) 0.070(4) 0.006(3) 0.005(4) 0.001(3)
C23 0.125(6) 0.073(4) 0.057(4) -0.010(3) -0.002(4) -0.004(4)
C13 0.080(4) 0.041(3) 0.074(4) 0.007(3) 0.006(4) 0.002(3)
C28 0.102(6) 0.068(4) 0.058(4) 0.002(3) -0.008(4) 0.021(4)
C5 0.088(4) 0.057(3) 0.044(3) -0.001(3) 0.004(3) 0.003(3)
C25 0.070(4) 0.079(4) 0.043(3) -0.007(3) -0.004(3) 0.018(4)
C27 0.091(5) 0.075(4) 0.048(3) 0.000(3) -0.011(3) -0.001(4)
C10 0.065(4) 0.059(4) 0.086(5) -0.009(3) -0.006(4) 0.009(3)
C8 0.105(5) 0.052(3) 0.074(4) 0.002(3) -0.003(4) 0.008(3)
C11 0.094(6) 0.065(4) 0.074(4) -0.005(3) -0.021(4) 0.010(4)
C26 0.082(5) 0.082(5) 0.050(3) 0.000(3) -0.003(3) 0.000(4)
C22 0.128(6) 0.065(4) 0.071(4) 0.011(3) -0.011(4) 0.011(4)
C29 0.076(4) 0.077(4) 0.056(4) -0.002(3) -0.013(3) 0.013(4)
C7 0.113(5) 0.054(4) 0.068(4) -0.012(3) -0.014(4) 0.008(4)
C30 0.153(7) 0.075(5) 0.083(5) 0.009(4) -0.003(5) -0.011(5)
C15 0.131(7) 0.067(4) 0.087(5) 0.010(4) 0.015(5) 0.015(4)

loop_
_atom_type_symbol
_atom_type_description
_atom_type_scat_dispersion_real
_atom_type_scat_dispersion_imag
_atom_type_scat_source
S S 0.1246 0.1234 'International Tables Vol C Tables 4.2.6.8 and 6.1.1.4'
O O 0.0106 0.0060 'International Tables Vol C Tables 4.2.6.8 and 6.1.1.4'
N N 0.0061 0.0033 'International Tables Vol C Tables 4.2.6.8 and 6.1.1.4'
H H 0.0000 0.0000 'International Tables Vol C Tables 4.2.6.8 and 6.1.1.4'
C C 0.0033 0.0016 'International Tables Vol C Tables 4.2.6.8 and 6.1.1.4'

loop_
_geom_angle_atom_site_label_1
_geom_angle_atom_site_label_2
_geom_angle_atom_site_label_3
_geom_angle
O2 S1 O3 118.1(3)
O2 S1 N1 106.0(2)
O3 S1 N1 110.9(2)
O2 S1 C9 110.2(3)
O3 S1 C9 108.9(3)
N1 S1 C9 101.6(2)
O5 S2 O6 117.6(3)
O5 S2 N2 106.6(2)
O6 S2 N2 111.1(3)
O5 S2 C24 109.3(3)
O6 S2 C24 109.3(3)
N2 S2 C24 101.6(2)
C6 N1 C1 59.9(3)
C6 N1 S1 115.7(3)
C1 N1 S1 117.1(3)
C16 N2 C21 59.8(3)
C16 N2 S2 115.2(3)
C21 N2 S2 117.2(3)
C4 O1 C3 60.6(3)
C18 O4 C19 61.1(3)
C25 C24 C29 119.7(6)
C25 C24 S2 120.7(5)
C29 C24 S2 119.7(5)
C10 C9 C14 120.9(6)
C10 C9 S1 120.0(5)
C14 C9 S1 119.1(5)
O1 C4 C3 59.8(3)
O1 C4 C5 113.0(5)
C3 C4 C5 121.4(4)
O1 C4 C7 115.2(5)
C3 C4 C7 123.0(5)
C5 C4 C7 112.3(5)
N1 C6 C1 60.2(3)
N1 C6 C5 116.7(5)
C1 C6 C5 121.3(5)
N1 C6 H6 115.7
C1 C6 H6 115.7
C5 C6 H6 115.7
C3 C2 C1 115.3(4)
C3 C2 H2A 108.5
C1 C2 H2A 108.5
C3 C2 H2B 108.5
C1 C2 H2B 108.5
H2A C2 H2B 107.5
C21 C20 C19 114.6(4)
C21 C20 H20A 108.6
C19 C20 H20A 108.6
C21 C20 H20B 108.6
C19 C20 H20B 108.6
H20A C20 H20B 107.6
O1 C3 C4 59.7(3)
O1 C3 C2 113.2(4)
C4 C3 C2 121.3(4)
O1 C3 C8 114.5(4)
C4 C3 C8 122.6(5)
C2 C3 C8 112.9(4)
C16 C21 N2 59.6(4)
C16 C21 C20 121.6(5)
N2 C21 C20 116.0(5)
C16 C21 H21 115.9
N2 C21 H21 115.9
C20 C21 H21 115.9
O4 C19 C18 59.4(3)
O4 C19 C20 113.3(5)
C18 C19 C20 121.5(5)
O4 C19 C23 115.3(5)
C18 C19 C23 122.1(5)
C20 C19 C23 112.9(5)
C6 C1 N1 59.9(3)
C6 C1 C2 120.5(4)
N1 C1 C2 115.8(5)
C6 C1 H1 116.2
N1 C1 H1 116.2
C2 C1 H1 116.2
N2 C16 C21 60.6(4)
N2 C16 C17 116.4(5)
C21 C16 C17 120.6(5)
N2 C16 H16 115.9
C21 C16 H16 115.9
C17 C16 H16 115.9
O4 C18 C19 59.5(3)
O4 C18 C22 114.7(5)
C19 C18 C22 122.9(5)
O4 C18 C17 113.1(5)
C19 C18 C17 120.6(5)
C22 C18 C17 113.3(5)
C9 C14 C13 119.5(6)
C9 C14 H14 120.2
C13 C14 H14 120.2
C16 C17 C18 115.5(5)
C16 C17 H17A 108.4
C18 C17 H17A 108.4
C16 C17 H17B 108.4
C18 C17 H17B 108.4
H17A C17 H17B 107.5
C13 C12 C11 118.3(6)
C13 C12 C15 120.8(7)
C11 C12 C15 120.8(6)
C19 C23 H23A 109.5
C19 C23 H23B 109.5
H23A C23 H23B 109.5
C19 C23 H23C 109.5
H23A C23 H23C 109.5
H23B C23 H23C 109.5
C12 C13 C14 121.0(6)
C12 C13 H13 119.5
C14 C13 H13 119.5
C27 C28 C29 122.2(6)
C27 C28 H28 118.9
C29 C28 H28 118.9
C4 C5 C6 115.3(4)
C4 C5 H5A 108.5
C6 C5 H5A 108.5
C4 C5 H5B 108.5
C6 C5 H5B 108.5
H5A C5 H5B 107.5
C26 C25 C24 120.8(6)
C26 C25 H25 119.6
C24 C25 H25 119.6
C28 C27 C26 117.8(6)
C28 C27 C30 122.0(7)
C26 C27 C30 120.2(7)
C9 C10 C11 119.0(6)
C9 C10 H10 120.5
C11 C10 H10 120.5
C3 C8 H8A 109.5
C3 C8 H8B 109.5
H8A C8 H8B 109.5
C3 C8 H8C 109.5
H8A C8 H8C 109.5
H8B C8 H8C 109.5
C10 C11 C12 121.2(6)
C10 C11 H11 119.4
C12 C11 H11 119.4
C25 C26 C27 120.9(6)
C25 C26 H26 119.5
C27 C26 H26 119.5
C18 C22 H22A 109.5
C18 C22 H22B 109.5
H22A C22 H22B 109.5
C18 C22 H22C 109.5
H22A C22 H22C 109.5
H22B C22 H22C 109.5
C28 C29 C24 118.6(6)
C28 C29 H29 120.7
C24 C29 H29 120.7
C4 C7 H7A 109.5
C4 C7 H7B 109.5
H7A C7 H7B 109.5
C4 C7 H7C 109.5
H7A C7 H7C 109.5
H7B C7 H7C 109.5
C27 C30 H30A 109.5
C27 C30 H30B 109.5
H30A C30 H30B 109.5
C27 C30 H30C 109.5
H30A C30 H30C 109.5
H30B C30 H30C 109.5
C12 C15 H15A 109.5
C12 C15 H15B 109.5
H15A C15 H15B 109.5
C12 C15 H15C 109.5
H15A C15 H15C 109.5
H15B C15 H15C 109.5

loop_
_geom_bond_atom_site_label_1
_geom_bond_atom_site_label_2
_geom_bond_distance
S1 O2 1.422(4)
S1 O3 1.432(4)
S1 N1 1.666(4)
S1 C9 1.763(6)
S2 O5 1.429(4)
S2 O6 1.430(4)
S2 N2 1.665(4)
S2 C24 1.750(6)
N1 C6 1.481(7)
N1 C1 1.487(7)
N2 C16 1.478(7)
N2 C21 1.493(7)
O1 C4 1.452(7)
O1 C3 1.453(6)
O4 C18 1.445(7)
O4 C19 1.446(6)
C24 C25 1.379(8)
C24 C29 1.394(8)
C9 C10 1.362(8)
C9 C14 1.374(7)
C4 C3 1.465(7)
C4 C5 1.499(7)
C4 C7 1.505(7)
C6 C1 1.481(7)
C6 C5 1.499(7)
C6 H6 0.9800
C2 C3 1.501(7)
C2 C1 1.506(7)
C2 H2A 0.9700
C2 H2B 0.9700
C20 C21 1.493(7)
C20 C19 1.507(7)
C20 H20A 0.9700
C20 H20B 0.9700
C3 C8 1.510(7)
C21 C16 1.481(7)
C21 H21 0.9800
C19 C18 1.468(7)
C19 C23 1.514(7)
C1 H1 0.9800
C16 C17 1.493(7)
C16 H16 0.9800
C18 C22 1.497(7)
C18 C17 1.511(7)
C14 C13 1.375(8)
C14 H14 0.9300
C17 H17A 0.9700
C17 H17B 0.9700
C12 C13 1.374(8)
C12 C11 1.382(9)
C12 C15 1.511(8)
C23 H23A 0.9600
C23 H23B 0.9600
C23 H23C 0.9600
C13 H13 0.9300
C28 C27 1.382(9)
C28 C29 1.384(8)
C28 H28 0.9300
C5 H5A 0.9700
C5 H5B 0.9700
C25 C26 1.368(8)
C25 H25 0.9300
C27 C26 1.391(8)
C27 C30 1.495(9)
C10 C11 1.381(8)
C10 H10 0.9300
C8 H8A 0.9600
C8 H8B 0.9600
C8 H8C 0.9600
C11 H11 0.9300
C26 H26 0.9300
C22 H22A 0.9600
C22 H22B 0.9600
C22 H22C 0.9600
C29 H29 0.9300
C7 H7A 0.9600
C7 H7B 0.9600
C7 H7C 0.9600
C30 H30A 0.9600
C30 H30B 0.9600
C30 H30C 0.9600
C15 H15A 0.9600
C15 H15B 0.9600
C15 H15C 0.9600

loop_
_geom_torsion_atom_site_label_1
_geom_torsion_atom_site_label_2
_geom_torsion_atom_site_label_3
_geom_torsion_atom_site_label_4
_geom_torsion
O2 S1 N1 C6 -89.3(4)
O3 S1 N1 C6 39.9(4)
C9 S1 N1 C6 155.5(4)
O2 S1 N1 C1 -157.1(4)
O3 S1 N1 C1 -27.8(5)
C9 S1 N1 C1 87.8(4)
O5 S2 N2 C16 -87.8(4)
O6 S2 N2 C16 41.6(5)
C24 S2 N2 C16 157.8(4)
O5 S2 N2 C21 -155.2(4)
O6 S2 N2 C21 -25.8(5)
C24 S2 N2 C21 90.4(4)
O5 S2 C24 C25 -10.8(5)
O6 S2 C24 C25 -140.8(4)
N2 S2 C24 C25 101.7(5)
O5 S2 C24 C29 169.2(4)
O6 S2 C24 C29 39.2(5)
N2 S2 C24 C29 -78.3(4)
O2 S1 C9 C10 167.4(4)
O3 S1 C9 C10 36.4(5)
N1 S1 C9 C10 -80.6(5)
O2 S1 C9 C14 -13.9(5)
O3 S1 C9 C14 -144.9(4)
N1 S1 C9 C14 98.1(4)
C3 O1 C4 C5 -114.0(5)
C3 O1 C4 C7 115.0(5)
S1 N1 C6 C1 -107.8(4)
C1 N1 C6 C5 -112.5(5)
S1 N1 C6 C5 139.7(4)
C4 O1 C3 C2 113.8(5)
C4 O1 C3 C8 -114.8(5)
C5 C4 C3 O1 100.0(6)
C7 C4 C3 O1 -102.1(6)
O1 C4 C3 C2 -100.2(6)
C5 C4 C3 C2 -0.3(9)
C7 C4 C3 C2 157.6(6)
O1 C4 C3 C8 101.3(6)
C5 C4 C3 C8 -158.7(6)
C7 C4 C3 C8 -0.8(9)
C1 C2 C3 O1 -49.3(6)
C1 C2 C3 C4 18.2(8)
C1 C2 C3 C8 178.6(5)
S2 N2 C21 C16 104.7(4)
C16 N2 C21 C20 113.0(5)
S2 N2 C21 C20 -142.3(4)
C19 C20 C21 C16 -19.5(8)
C19 C20 C21 N2 -88.3(6)
C18 O4 C19 C20 114.0(5)
C18 O4 C19 C23 -113.8(6)
C21 C20 C19 O4 -48.7(7)
C21 C20 C19 C18 18.6(8)
C21 C20 C19 C23 178.0(5)
C5 C6 C1 N1 105.0(6)
N1 C6 C1 C2 -104.0(6)
C5 C6 C1 C2 0.9(9)
S1 N1 C1 C6 105.5(4)
C6 N1 C1 C2 111.8(5)
S1 N1 C1 C2 -142.7(4)
C3 C2 C1 C6 -18.4(8)
C3 C2 C1 N1 -87.1(6)
S2 N2 C16 C21 -108.1(4)
C21 N2 C16 C17 -111.9(5)
S2 N2 C16 C17 140.0(4)
C20 C21 C16 N2 -103.6(6)
N2 C21 C16 C17 105.0(6)
C20 C21 C16 C17 1.3(9)
C19 O4 C18 C22 115.0(5)
C19 O4 C18 C17 -113.0(5)
C20 C19 C18 O4 -100.2(6)
C23 C19 C18 O4 102.4(6)
O4 C19 C18 C22 -101.3(6)
C20 C19 C18 C22 158.5(6)
C23 C19 C18 C22 1.1(9)
O4 C19 C18 C17 100.4(6)
C20 C19 C18 C17 0.2(9)
C23 C19 C18 C17 -157.2(6)
C10 C9 C14 C13 -1.0(8)
S1 C9 C14 C13 -179.7(4)
N2 C16 C17 C18 87.8(7)
C21 C16 C17 C18 17.8(9)
O4 C18 C17 C16 48.5(7)
C19 C18 C17 C16 -18.6(9)
C22 C18 C17 C16 -178.8(6)
C11 C12 C13 C14 -2.7(8)
C15 C12 C13 C14 179.7(5)
C9 C14 C13 C12 2.2(8)
O1 C4 C5 C6 50.2(6)
C3 C4 C5 C6 -17.3(8)
C7 C4 C5 C6 -177.4(5)
N1 C6 C5 C4 86.8(6)
C1 C6 C5 C4 16.9(8)
C29 C24 C25 C26 -1.6(8)
S2 C24 C25 C26 178.5(4)
C29 C28 C27 C26 -2.2(9)
C29 C28 C27 C30 177.3(6)
C14 C9 C10 C11 0.3(8)
S1 C9 C10 C11 179.0(4)
C9 C10 C11 C12 -0.9(9)
C13 C12 C11 C10 2.1(9)
C15 C12 C11 C10 179.6(5)
C24 C25 C26 C27 1.3(8)
C28 C27 C26 C25 0.6(9)
C30 C27 C26 C25 -179.0(5)
C27 C28 C29 C24 2.0(9)
C25 C24 C29 C28 0.0(8)
S2 C24 C29 C28 180.0(4)
